data_2212208
loop_
_publ_author_name
'Zewge, Daniel'
'Malak, Muhammad H.'
'Thompson, Hugh W.'
'Lalancette, Roger A.'
'Brunskill, Andrew P. J.'

_publ_section_title
;
 (+-)-(<i>cis</i>-8a-Hydroxy-2-oxoperhydronaphthalen-4a-yl)propanenitrile:
 hydrogen bonding in a Robinson-annulation intermediate
;
_journal_coeditor_code HG2132
_journal_issue 2
_journal_name_full 'Acta Crystallographica Section E'
_journal_page_first o479
_journal_page_last o481
_journal_paper_doi 10.1107/S160053680605478X
_journal_volume 63
_journal_year 2007
_chemical_formula_iupac 'C13 H19 N O2'
_chemical_formula_moiety 'C13 H19 N O2'
_chemical_formula_sum 'C13 H19 N O2'
_chemical_formula_weight 221.29
_chemical_melting_point 424
_chemical_name_systematic
;
[(+/-)-<i>cis</i>-8a-Hydroxy-2-oxoperhydronaphthalen-4a-yl]propanenitrile
;
_space_group_IT_number 2
_symmetry_cell_setting triclinic
_symmetry_space_group_name_Hall '-P 1'
_symmetry_space_group_name_H-M 'P -1'
_atom_sites_solution_hydrogens geom
_atom_sites_solution_primary direct
_atom_sites_solution_secondary difmap
_audit_creation_method SHELXL-97
_cell_angle_alpha 91.860(7)
_cell_angle_beta 91.695(5)
_cell_angle_gamma 105.246(6)
_cell_formula_units_Z 2
_cell_length_a 5.8894(7)
_cell_length_b 7.6197(11)
_cell_length_c 13.4112(17)
_cell_measurement_reflns_used 4494
_cell_measurement_temperature 100(2)
_cell_measurement_theta_max 67.52
_cell_measurement_theta_min 3.89
_cell_volume 579.89(13)
_computing_cell_refinement APEX2
_computing_data_collection 'APEX2 (Bruker, 2006)'
_computing_data_reduction 'SAINT (Bruker, 2005)'
_computing_molecular_graphics 'SHELXTL (Sheldrick, 2004)'
_computing_publication_material SHELXTL
_computing_structure_refinement 'SHELXL (Sheldrick, 1997)'
_computing_structure_solution 'SHELXS (Sheldrick, 1997)'
_diffrn_ambient_temperature 100(2)
_diffrn_measured_fraction_theta_full 0.891
_diffrn_measured_fraction_theta_max 0.891
_diffrn_measurement_device_type 'Bruker SMART CCD APEX-II area-detector'
_diffrn_measurement_method '\f and \w'
_diffrn_radiation_monochromator graphite
_diffrn_radiation_source 'fine-focus sealed tube'
_diffrn_radiation_type CuK\a
_diffrn_radiation_wavelength 1.54178
_diffrn_reflns_av_R_equivalents 0.016
_diffrn_reflns_av_sigmaI/netI 0.020
_diffrn_reflns_limit_h_max 7
_diffrn_reflns_limit_h_min -6
_diffrn_reflns_limit_k_max 8
_diffrn_reflns_limit_k_min -7
_diffrn_reflns_limit_l_max 15
_diffrn_reflns_limit_l_min -16
_diffrn_reflns_number 4494
_diffrn_reflns_theta_full 67.52
_diffrn_reflns_theta_max 67.52
_diffrn_reflns_theta_min 7.00
_diffrn_standards_decay_% 0
_diffrn_standards_number 0
_exptl_absorpt_coefficient_mu 0.677
_exptl_absorpt_correction_T_max 0.90
_exptl_absorpt_correction_T_min 0.82
_exptl_absorpt_correction_type multi-scan
_exptl_absorpt_process_details '(SADABS; Sheldrick, 2001)'
_exptl_crystal_colour colourless
_exptl_crystal_density_diffrn 1.267
_exptl_crystal_density_method 'not measured'
_exptl_crystal_description parallelepiped
_exptl_crystal_F_000 240
_exptl_crystal_size_max 0.33
_exptl_crystal_size_mid 0.24
_exptl_crystal_size_min 0.15
_refine_diff_density_max 0.32
_refine_diff_density_min -0.20
_refine_ls_extinction_method none
_refine_ls_goodness_of_fit_ref 1.08
_refine_ls_hydrogen_treatment constr
_refine_ls_matrix_type full
_refine_ls_number_parameters 146
_refine_ls_number_reflns 1857
_refine_ls_number_restraints 0
_refine_ls_restrained_S_all 1.08
_refine_ls_R_factor_all 0.037
_refine_ls_R_factor_gt 0.037
_refine_ls_shift/su_max 0.00
_refine_ls_shift/su_mean 0.00
_refine_ls_structure_factor_coef Fsqd
_refine_ls_weighting_details 'calc w=1/[\s^2^(Fo^2^)+(0.0464P)^2^+0.2474P] where P=(Fo^2^+2Fc^2^)/3'
_refine_ls_weighting_scheme calc
_refine_ls_wR_factor_gt 0.096
_refine_ls_wR_factor_ref 0.096
_reflns_number_gt 1806
_reflns_number_total 1857
_reflns_threshold_expression I>2\s(I)
_cod_data_source_file hg2132.cif
_cod_data_source_block I
_cod_database_code 2212208
_cod_database_fobs_code 2212208

loop_
_symmetry_equiv_pos_as_xyz
'x, y, z'
'-x, -y, -z'

loop_
_atom_site_type_symbol
_atom_site_label
_atom_site_fract_x
_atom_site_fract_y
_atom_site_fract_z
_atom_site_U_iso_or_equiv
_atom_site_adp_type
_atom_site_calc_flag
_atom_site_refinement_flags
_atom_site_occupancy
O O1 0.15443(16) 0.34594(13) 0.54817(7) 0.0234(3) Uani d . 1
N N1 1.0427(2) 0.78309(17) 1.05313(9) 0.0285(3) Uani d . 1
C C1 0.3281(2) 0.66174(18) 0.58954(9) 0.0183(3) Uani d . 1
H H1A 0.2175 0.7394 0.5935 0.022 Uiso calc R 1
H H1B 0.3837 0.6641 0.5205 0.022 Uiso calc R 1
O O2 0.70665(15) 0.63478(13) 0.64918(6) 0.0205(2) Uani d . 1
H H2A 0.7440 0.6358 0.5892 0.031 Uiso calc R 1
C C2 0.1998(2) 0.46981(18) 0.61164(9) 0.0181(3) Uani d . 1
C C3 0.1273(2) 0.44154(18) 0.71733(9) 0.0186(3) Uani d . 1
H H3A 0.0683 0.3095 0.7277 0.022 Uiso calc R 1
H H3B -0.0024 0.4988 0.7300 0.022 Uiso calc R 1
C C4 0.3352(2) 0.52443(18) 0.79122(9) 0.0184(3) Uani d . 1
H H4A 0.4476 0.4482 0.7881 0.022 Uiso calc R 1
H H4B 0.2753 0.5189 0.8596 0.022 Uiso calc R 1
C C4A 0.4693(2) 0.72260(17) 0.77332(9) 0.0156(3) Uani d . 1
C C5 0.3147(2) 0.85256(18) 0.79610(9) 0.0183(3) Uani d . 1
H H5A 0.1662 0.8125 0.7552 0.022 Uiso calc R 1
H H5B 0.2739 0.8445 0.8672 0.022 Uiso calc R 1
C C6 0.4340(2) 1.05058(18) 0.77528(10) 0.0217(3) Uani d . 1
H H6A 0.5755 1.0950 0.8202 0.026 Uiso calc R 1
H H6B 0.3247 1.1265 0.7893 0.026 Uiso calc R 1
C C7 0.5057(2) 1.06962(19) 0.66663(10) 0.0227(3) Uani d . 1
H H7A 0.3626 1.0425 0.6221 0.027 Uiso calc R 1
H H7B 0.5962 1.1967 0.6567 0.027 Uiso calc R 1
C C8A 0.5417(2) 0.74165(18) 0.66270(9) 0.0169(3) Uani d . 1
C C8 0.6555(2) 0.94041(19) 0.63877(9) 0.0203(3) Uani d . 1
H H8A 0.8102 0.9818 0.6752 0.024 Uiso calc R 1
H H8B 0.6839 0.9469 0.5664 0.024 Uiso calc R 1
C C9 0.6951(2) 0.76886(18) 0.84159(9) 0.0171(3) Uani d . 1
H H9A 0.7817 0.6758 0.8287 0.021 Uiso calc R 1
H H9B 0.7971 0.8877 0.8230 0.021 Uiso calc R 1
C C10 0.6524(2) 0.7784(2) 0.95417(9) 0.0213(3) Uani d . 1
H H10A 0.6017 0.8893 0.9711 0.026 Uiso calc R 1
H H10B 0.5257 0.6712 0.9715 0.026 Uiso calc R 1
C C11 0.8698(2) 0.78198(18) 1.01152(9) 0.0215(3) Uani d . 1

loop_
_atom_site_aniso_label
_atom_site_aniso_U_11
_atom_site_aniso_U_22
_atom_site_aniso_U_33
_atom_site_aniso_U_12
_atom_site_aniso_U_13
_atom_site_aniso_U_23
O1 0.0220(5) 0.0249(6) 0.0225(5) 0.0058(4) -0.0010(4) -0.0052(4)
N1 0.0263(7) 0.0321(7) 0.0237(6) 0.0015(5) -0.0051(5) 0.0063(5)
C1 0.0177(6) 0.0229(8) 0.0155(6) 0.0077(5) -0.0005(5) 0.0007(5)
O2 0.0188(5) 0.0289(6) 0.0172(4) 0.0121(4) 0.0014(3) -0.0012(4)
C2 0.0120(6) 0.0235(8) 0.0205(6) 0.0085(5) -0.0027(5) -0.0015(5)
C3 0.0170(6) 0.0173(7) 0.0211(6) 0.0038(5) -0.0001(5) 0.0006(5)
C4 0.0184(6) 0.0192(7) 0.0179(6) 0.0055(5) -0.0005(5) 0.0024(5)
C4A 0.0146(6) 0.0170(7) 0.0159(6) 0.0052(5) 0.0004(5) 0.0008(5)
C5 0.0160(6) 0.0225(8) 0.0177(6) 0.0075(5) 0.0004(5) 0.0000(5)
C6 0.0229(7) 0.0197(8) 0.0246(7) 0.0098(5) -0.0018(5) -0.0008(5)
C7 0.0266(7) 0.0179(8) 0.0228(7) 0.0045(5) -0.0040(5) 0.0043(5)
C8A 0.0146(6) 0.0207(7) 0.0171(6) 0.0074(5) 0.0009(5) 0.0005(5)
C8 0.0186(6) 0.0244(8) 0.0164(6) 0.0027(5) 0.0000(5) 0.0038(5)
C9 0.0153(6) 0.0204(7) 0.0165(6) 0.0060(5) 0.0005(5) 0.0012(5)
C10 0.0191(6) 0.0263(8) 0.0174(6) 0.0045(5) -0.0003(5) 0.0002(5)
C11 0.0248(7) 0.0208(8) 0.0163(6) 0.0012(5) 0.0016(5) 0.0028(5)

loop_
_atom_type_symbol
_atom_type_description
_atom_type_scat_dispersion_real
_atom_type_scat_dispersion_imag
_atom_type_scat_source
C C 0.0181 0.0091 'International Tables Vol C Tables 4.2.6.8 and 6.1.1.4'
H H 0.0000 0.0000 'International Tables Vol C Tables 4.2.6.8 and 6.1.1.4'
N N 0.0311 0.0180 'International Tables Vol C Tables 4.2.6.8 and 6.1.1.4'
O O 0.0492 0.0322 'International Tables Vol C Tables 4.2.6.8 and 6.1.1.4'

loop_
_geom_angle_atom_site_label_1
_geom_angle_atom_site_label_2
_geom_angle_atom_site_label_3
_geom_angle
C2 C1 C8A 112.58(10)
C2 C1 H1A 109.1
C8A C1 H1A 109.1
C2 C1 H1B 109.1
C8A C1 H1B 109.1
H1A C1 H1B 107.8
C8A O2 H2A 109.5
O1 C2 C3 122.13(12)
O1 C2 C1 122.74(11)
C3 C2 C1 115.12(11)
C2 C3 C4 110.99(10)
C2 C3 H3A 109.4
C4 C3 H3A 109.4
C2 C3 H3B 109.4
C4 C3 H3B 109.4
H3A C3 H3B 108.0
C3 C4 C4A 115.21(10)
C3 C4 H4A 108.5
C4A C4 H4A 108.5
C3 C4 H4B 108.5
C4A C4 H4B 108.5
H4A C4 H4B 107.5
C4 C4A C5 110.68(10)
C4 C4A C9 107.29(9)
C5 C4A C9 111.27(10)
C4 C4A C8A 110.13(10)
C5 C4A C8A 108.77(10)
C9 C4A C8A 108.68(9)
C6 C5 C4A 113.22(10)
C6 C5 H5A 108.9
C4A C5 H5A 108.9
C6 C5 H5B 108.9
C4A C5 H5B 108.9
H5A C5 H5B 107.7
C5 C6 C7 110.94(11)
C5 C6 H6A 109.5
C7 C6 H6A 109.5
C5 C6 H6B 109.5
C7 C6 H6B 109.5
H6A C6 H6B 108.0
C8 C7 C6 111.24(10)
C8 C7 H7A 109.4
C6 C7 H7A 109.4
C8 C7 H7B 109.4
C6 C7 H7B 109.4
H7A C7 H7B 108.0
O2 C8A C8 110.03(10)
O2 C8A C1 107.55(10)
C8 C8A C1 109.47(10)
O2 C8A C4A 106.28(9)
C8 C8A C4A 111.98(10)
C1 C8A C4A 111.40(10)
C7 C8 C8A 113.44(10)
C7 C8 H8A 108.9
C8A C8 H8A 108.9
C7 C8 H8B 108.9
C8A C8 H8B 108.9
H8A C8 H8B 107.7
C10 C9 C4A 114.81(10)
C10 C9 H9A 108.6
C4A C9 H9A 108.6
C10 C9 H9B 108.6
C4A C9 H9B 108.6
H9A C9 H9B 107.5
C11 C10 C9 109.76(10)
C11 C10 H10A 109.7
C9 C10 H10A 109.7
C11 C10 H10B 109.7
C9 C10 H10B 109.7
H10A C10 H10B 108.2
N1 C11 C10 177.52(14)

loop_
_geom_bond_atom_site_label_1
_geom_bond_atom_site_label_2
_geom_bond_distance
O1 C2 1.2202(16)
N1 C11 1.1441(18)
C1 C2 1.5026(18)
C1 C8A 1.5493(17)
C1 H1A 0.9900
C1 H1B 0.9900
O2 C8A 1.4342(15)
O2 H2A 0.8400
C2 C3 1.4984(17)
C3 C4 1.5365(17)
C3 H3A 0.9900
C3 H3B 0.9900
C4 C4A 1.5393(18)
C4 H4A 0.9900
C4 H4B 0.9900
C4A C5 1.5407(18)
C4A C9 1.5465(16)
C4A C8A 1.5564(16)
C5 C6 1.5263(18)
C5 H5A 0.9900
C5 H5B 0.9900
C6 C7 1.5298(18)
C6 H6A 0.9900
C6 H6B 0.9900
C7 C8 1.5294(19)
C7 H7A 0.9900
C7 H7B 0.9900
C8A C8 1.5350(18)
C8 H8A 0.9900
C8 H8B 0.9900
C9 C10 1.5405(17)
C9 H9A 0.9900
C9 H9B 0.9900
C10 C11 1.4674(18)
C10 H10A 0.9900
C10 H10B 0.9900

loop_
_geom_hbond_atom_site_label_D
_geom_hbond_atom_site_label_H
_geom_hbond_atom_site_label_A
_geom_hbond_site_symmetry_A
_geom_hbond_distance_DH
_geom_hbond_distance_HA
_geom_hbond_distance_DA
_geom_hbond_angle_DHA
_geom_hbond_publ_flag
O2 H2A O1 2_666 0.84 1.95 2.7902(13) 176 yes
C3 H3B O2 1_455 0.99 2.47 3.3184(15) 144 yes

loop_
_geom_torsion_atom_site_label_1
_geom_torsion_atom_site_label_2
_geom_torsion_atom_site_label_3
_geom_torsion_atom_site_label_4
_geom_torsion
C8A C1 C2 O1 -128.42(12)
C8A C1 C2 C3 52.61(14)
O1 C2 C3 C4 131.13(12)
C1 C2 C3 C4 -49.88(14)
C2 C3 C4 C4A 50.16(15)
C3 C4 C4A C5 68.55(13)
C3 C4 C4A C9 -169.88(10)
C3 C4 C4A C8A -51.76(14)
C4 C4A C5 C6 -177.43(10)
C9 C4A C5 C6 63.37(13)
C8A C4A C5 C6 -56.32(13)
C4A C5 C6 C7 57.37(14)
C5 C6 C7 C8 -53.56(14)
C2 C1 C8A O2 63.36(13)
C2 C1 C8A C8 -177.11(10)
C2 C1 C8A C4A -52.73(14)
C4 C4A C8A O2 -65.20(12)
C5 C4A C8A O2 173.35(10)
C9 C4A C8A O2 52.06(13)
C4 C4A C8A C8 174.62(10)
C5 C4A C8A C8 53.16(13)
C9 C4A C8A C8 -68.12(13)
C4 C4A C8A C1 51.66(13)
C5 C4A C8A C1 -69.80(13)
C9 C4A C8A C1 168.92(10)
C6 C7 C8 C8A 52.56(14)
O2 C8A C8 C7 -171.06(10)
C1 C8A C8 C7 70.96(13)
C4A C8A C8 C7 -53.09(13)
C4 C4A C9 C10 -67.90(13)
C5 C4A C9 C10 53.31(14)
C8A C4A C9 C10 173.05(11)
C4A C9 C10 C11 167.38(11)
C9 C10 C11 N1 -12(3)
